data_7039952
loop_
_publ_author_name
'K\"ohler, C'
'Rentschler, E.'

_publ_section_title
;
 Functionalized phosphonates as building units for multi-dimensional homo-
 and heterometallic 3d-4f inorganic-organic hybrid-materials.
;
_journal_issue 32
_journal_name_full 'Dalton transactions (Cambridge, England : 2003)'
_journal_page_first 12854
_journal_page_last 12861
_journal_paper_doi 10.1039/c6dt02023b
_journal_volume 45
_journal_year 2016
_chemical_absolute_configuration syn
_chemical_formula_moiety 'C30 H28 Gd N6 Ni O21 P6, Cl, H Na O0.5, 2.5(H2 O), 3(O)'
_chemical_formula_sum 'C30 H34 Cl Gd N6 Na Ni O27 P6'
_chemical_formula_weight 1370.85
_chemical_name_systematic Compound-4
_space_group_crystal_system monoclinic
_space_group_IT_number 5
_space_group_name_Hall 'C 2y'
_space_group_name_H-M_alt 'C 1 2 1'
_symmetry_space_group_name_Hall 'C 2y'
_symmetry_space_group_name_H-M 'C 1 2 1'
_atom_sites_solution_hydrogens mixed
_atom_sites_solution_primary direct
_audit_creation_date 2016-07-09
_audit_creation_method
;
Olex2 1.2
(compiled 2015.01.26 svn.r3150 for OlexSys, GUI svn.r4998)
;
_audit_update_record
;
2016-07-09 deposited with the CCDC.
2016-07-18 downloaded from the CCDC.
;
_cell_angle_alpha 90
_cell_angle_beta 106.794(2)
_cell_angle_gamma 90
_cell_formula_units_Z 4
_cell_length_a 22.6611(11)
_cell_length_b 16.9747(8)
_cell_length_c 15.2845(7)
_cell_measurement_reflns_used 7418
_cell_measurement_temperature 173.15
_cell_measurement_theta_max 21.553
_cell_measurement_theta_min 2.239
_cell_volume 5628.7(5)
_computing_cell_refinement 'SAINT v8.34A (Bruker, 2013)'
_computing_data_reduction 'SAINT v8.34A (Bruker, 2013)'
_computing_molecular_graphics 'Olex2 (Dolomanov et al., 2009)'
_computing_publication_material 'Olex2 (Dolomanov et al., 2009)'
_computing_structure_refinement 'ShelXL (Sheldrick, 2008)'
_computing_structure_solution 'ShelXT (Sheldrick, 2015)'
_diffrn_ambient_temperature 173.15
_diffrn_detector 'CCD area detector'
_diffrn_detector_area_resol_mean 5.6
_diffrn_detector_type 'Bruker SMART CCD 6000 area detector'
_diffrn_measured_fraction_theta_full 1.000
_diffrn_measured_fraction_theta_max 0.999
_diffrn_measurement_device 'three-circle diffractometer'
_diffrn_measurement_method '\w scans'
_diffrn_radiation_monochromator graphite
_diffrn_radiation_probe x-ray
_diffrn_radiation_type MoK\a
_diffrn_radiation_wavelength 0.71073
_diffrn_reflns_av_R_equivalents 0.0983
_diffrn_reflns_av_unetI/netI 0.1174
_diffrn_reflns_Laue_measured_fraction_full 1.000
_diffrn_reflns_Laue_measured_fraction_max 0.999
_diffrn_reflns_limit_h_max 29
_diffrn_reflns_limit_h_min -29
_diffrn_reflns_limit_k_max 22
_diffrn_reflns_limit_k_min -22
_diffrn_reflns_limit_l_max 20
_diffrn_reflns_limit_l_min -20
_diffrn_reflns_number 59575
_diffrn_reflns_point_group_measured_fraction_full 1.000
_diffrn_reflns_point_group_measured_fraction_max 0.998
_diffrn_reflns_theta_full 26.000
_diffrn_reflns_theta_max 27.850
_diffrn_reflns_theta_min 1.523
_diffrn_source 'sealed X-ray tube'
_diffrn_source_target Mo
_exptl_absorpt_coefficient_mu 1.811
_exptl_absorpt_correction_T_max 0.8992
_exptl_absorpt_correction_T_min 0.7379
_exptl_absorpt_correction_type multi-scan
_exptl_absorpt_process_details '[c.f. r.h. blessing, acta cryst. (1995), a51, 33-38]'
_exptl_crystal_colour 'clear orange'
_exptl_crystal_colour_lustre clear
_exptl_crystal_colour_primary orange
_exptl_crystal_density_diffrn 1.618
_exptl_crystal_description hexagonal
_exptl_crystal_F_000 2728
_exptl_crystal_size_max 0.2
_exptl_crystal_size_mid 0.1
_exptl_crystal_size_min 0.05
_refine_diff_density_max 1.456
_refine_diff_density_min -1.981
_refine_diff_density_rms 0.162
_refine_ls_abs_structure_details
;
 Flack x determined using 2749 quotients [(I+)-(I-)]/[(I+)+(I-)]
 (Parsons, Flack and Wagner, Acta Cryst. B69 (2013) 249-259).
;
_refine_ls_abs_structure_Flack -0.011(6)
_refine_ls_extinction_method none
_refine_ls_goodness_of_fit_ref 0.947
_refine_ls_hydrogen_treatment constr
_refine_ls_matrix_type full
_refine_ls_number_parameters 800
_refine_ls_number_reflns 13356
_refine_ls_number_restraints 115
_refine_ls_restrained_S_all 0.952
_refine_ls_R_factor_all 0.1152
_refine_ls_R_factor_gt 0.0678
_refine_ls_shift/su_max 0.001
_refine_ls_shift/su_mean 0.000
_refine_ls_structure_factor_coef Fsqd
_refine_ls_weighting_details 'w=1/[\s^2^(Fo^2^)+(0.0973P)^2^] where P=(Fo^2^+2Fc^2^)/3'
_refine_ls_weighting_scheme calc
_refine_ls_wR_factor_gt 0.1571
_refine_ls_wR_factor_ref 0.1771
_reflns_Friedel_coverage 0.933
_reflns_Friedel_fraction_full 1.000
_reflns_Friedel_fraction_max 0.997
_reflns_number_gt 8222
_reflns_number_total 13356
_reflns_threshold_expression 'I > 2\s(I)'
_cod_data_source_file c6dt02023b2.cif
_cod_data_source_block Compound-4
_cod_depositor_comments 'Adding full bibliography for 7039946--7039953.cif.'
_cod_database_code 7039952
_shelx_space_group_comment
;
The symmetry employed for this shelxl refinement is uniquely defined
by the following loop, which should always be used as a source of
symmetry information in preference to the above space-group names.
They are only intended as comments.
;
_shelx_estimated_absorpt_t_max 0.915
_shelx_estimated_absorpt_t_min 0.713
_olex2_refinement_description
;
1. Fixed Uiso
 At 1.2 times of:
  All C(H) groups
 At 1.5 times of:
  All O(H) groups, All O(H,H) groups
2. Uiso/Uaniso restraints and constraints
Uanis(O10A) \\sim Ueq: with sigma of 0.01 and sigma for terminal atoms of 0.02
Uanis(O4) \\sim Ueq, Uanis(O4A) \\sim Ueq: with sigma of 0.01 and sigma for
terminal atoms of 0.01
Uanis(O29) \\sim Ueq: with sigma of 0.01 and sigma for terminal atoms of 0.01
Uanis(Cl1) \\sim Ueq: with sigma of 0.005 and sigma for terminal atoms of 0.01
Uanis(O5A) \\sim Ueq, Uanis(O6A) \\sim Ueq: with sigma of 0.005 and sigma for
terminal atoms of 0.01
Uanis(O17A) \\sim Ueq, Uanis(P6A) \\sim Ueq: with sigma of 0.01 and sigma for
terminal atoms of 0.02
Uanis(P6) \\sim Ueq: with sigma of 0.01 and sigma for terminal atoms of 0.02
Uanis(C16) \\sim Ueq: with sigma of 0.01 and sigma for terminal atoms of 0.02
Uanis(C23) \\sim Ueq: with sigma of 0.01 and sigma for terminal atoms of 0.02
Uanis(O18) \\sim Ueq: with sigma of 0.05 and sigma for terminal atoms of 0.01
Uanis(O17) \\sim Ueq: with sigma of 0.05 and sigma for terminal atoms of 0.01
Uanis(O5) \\sim Ueq: with sigma of 0.01 and sigma for terminal atoms of 0.02
Uanis(O28) \\sim Ueq: with sigma of 0.01 and sigma for terminal atoms of 0.02
Uanis(O11A) \\sim Ueq: with sigma of 0.01 and sigma for terminal atoms of 0.02
Uanis(O31) \\sim Ueq: with sigma of 0.01 and sigma for terminal atoms of 0.05
Uanis(O21) \\sim Ueq: with sigma of 0.01 and sigma for terminal atoms of 0.02
3. Others
 Sof(P4A)=Sof(O11A)=Sof(H11B)=Sof(O10A)=1-FVAR(1)
 Sof(P4)=Sof(O10)=Sof(O11)=Sof(H11)=FVAR(1)
 Sof(O4)=Sof(P2A)=Sof(O5A)=Sof(H5A)=Sof(O6A)=1-FVAR(2)
 Sof(P2)=Sof(O5)=Sof(O6)=Sof(H2)=Sof(O4A)=FVAR(2)
 Sof(P6A)=Sof(O17A)=Sof(O18A)=Sof(H18B)=1-FVAR(3)
 Sof(P6)=Sof(O17)=Sof(O18)=Sof(H18)=FVAR(3)
 Fixed Sof: O22(0.5) H22A(0.5) H22B(0.5) O27(0.25) H27A(0.25) H27B(0.25)
 O35(0.75) H35A(0.75) H35B(0.75) O30(0.5) O33(0.5) O34(0.5) H34A(0.5) H34B(0.5)
 O36(0.5) H36A(0.5) H36B(0.5) O31(0.5) H31A(0.5) H31B(0.5) O28(0.5) O29(0.5)
4.a Riding coordinates:
 O20(H20A,H20B), O21(H21A,H21B), O27(H27A,H27B), O11A(H11B), O35(H35A,H35B),
 O34(H34A,H34B), O36(H36A,H36B), O31(H31A,H31B), O18A(H18B)
4.b Rotating group:
 O22(H22A,H22B)
4.c Aromatic/amide H refined with riding coordinates:
 C1(H1A), C3(H3), C4(H4), C7(H7), C8(H8), C10(H10), C11(H11A), C13(H13A),
 C14(H14), C17(H17), C18(H18A), C20(H20), C21(H21), C23(H23), C24(H24),
 C27(H27), C28(H28), C30(H30)
4.d Idealised tetrahedral OH refined as rotating group:
 O1(H1), O6(H2), O9(H9), O11(H11), O13(H13), O18(H18), O5A(H5A)
;
_shelx_shelxl_version_number 2014/7
_olex2_submission_special_instructions 'No special instructions were received'

loop_
_space_group_symop_operation_xyz
'x, y, z'
'-x, y, -z'
'x+1/2, y+1/2, z'
'-x+1/2, y+1/2, -z'

loop_
_atom_site_label
_atom_site_type_symbol
_atom_site_fract_x
_atom_site_fract_y
_atom_site_fract_z
_atom_site_U_iso_or_equiv
_atom_site_adp_type
_atom_site_occupancy
_atom_site_site_symmetry_order
_atom_site_calc_flag
_atom_site_refinement_flags_posn
_atom_site_refinement_flags_adp
_atom_site_refinement_flags_occupancy
_atom_site_disorder_assembly
_atom_site_disorder_group
Gd1 Gd 0.69322(4) 0.28863(6) 0.29060(4) 0.0525(3) Uani 1 1 d . . . . .
Ni1 Ni 0.33165(7) 0.36753(11) 0.19365(12) 0.0339(4) Uani 1 1 d . . . . .
P1 P 0.56783(14) 0.3840(2) 0.1183(2) 0.0270(7) Uani 1 1 d . . . . .
P2 P 0.2066(15) 0.5688(18) 0.380(2) 0.032(5) Uani 0.38(5) 1 d . . . A 1
P3 P 0.3437(2) 0.1460(3) -0.0970(3) 0.0509(11) Uani 1 1 d . . . . .
P4 P 0.4142(6) 0.3416(9) 0.5794(8) 0.035(3) Uani 0.64(4) 1 d . . . B 1
P5 P 0.2991(2) 0.5669(3) -0.1230(3) 0.0573(12) Uani 1 1 d . . . . .
P6 P 0.1449(10) 0.2245(16) 0.3290(17) 0.039(5) Uani 0.44(5) 1 d . U . C 1
Cl1 Cl 0.3188(3) 0.6780(5) 0.0969(3) 0.097(2) Uani 1 1 d . U . . .
O1 O 0.5731(4) 0.4371(5) 0.0394(5) 0.034(2) Uani 1 1 d . . . . .
H1 H 0.5808 0.4835 0.0585 0.050 Uiso 1 1 calc GR . . . .
O2 O 0.6271(4) 0.3725(6) 0.1902(6) 0.040(2) Uani 1 1 d . . . . .
O3 O 0.5396(4) 0.3069(5) 0.0747(5) 0.033(2) Uani 1 1 d . . . . .
O4 O 0.1998(14) 0.6733(19) 0.358(2) 0.046(7) Uani 0.62(5) 1 d . U . A 2
O5 O 0.2245(17) 0.553(3) 0.479(2) 0.050(12) Uani 0.38(5) 1 d . U . A 1
O6 O 0.1587(18) 0.514(2) 0.329(4) 0.049(12) Uani 0.38(5) 1 d . . . A 1
H2 H 0.1573 0.4750 0.3616 0.074 Uiso 0.38(5) 1 calc GR . . A 1
O7 O 0.3258(5) 0.2174(8) -0.1526(6) 0.057(3) Uani 1 1 d . . . . .
O8 O 0.3998(6) 0.1029(7) -0.1089(8) 0.066(3) Uani 1 1 d . . . . .
O9 O 0.2917(7) 0.0824(9) -0.1149(8) 0.076(4) Uani 1 1 d . . . . .
H9 H 0.2698 0.0902 -0.0798 0.115 Uiso 1 1 calc GR . . . .
O10 O 0.4269(10) 0.4284(11) 0.5673(12) 0.048(6) Uani 0.64(4) 1 d . . . B 1
O11 O 0.4742(8) 0.3049(15) 0.6470(11) 0.046(7) Uani 0.64(4) 1 d . . . B 1
H11 H 0.4644 0.2672 0.6755 0.069 Uiso 0.64(4) 1 calc GR . . B 1
O12 O 0.3632(5) 0.3245(6) 0.6133(6) 0.048(3) Uani 1 1 d . . . . .
O13 O 0.2696(6) 0.6451(7) -0.1040(8) 0.062(3) Uani 1 1 d . . . . .
H13 H 0.2838 0.6569 -0.0485 0.094 Uiso 1 1 calc GR . . . .
O14 O 0.3670(6) 0.5662(7) -0.0803(8) 0.065(3) Uani 1 1 d . . . . .
O15 O 0.2766(7) 0.5543(9) -0.2231(8) 0.077(4) Uani 1 1 d . . . . .
O16 O 0.2040(7) 0.2132(8) 0.4112(9) 0.080(4) Uani 1 1 d . . . . .
O17 O 0.1167(18) 0.142(2) 0.308(2) 0.062(11) Uani 0.44(5) 1 d . U . C 1
O18 O 0.102(2) 0.288(4) 0.352(3) 0.106(15) Uani 0.44(5) 1 d . U . C 1
H18 H 0.0789 0.2670 0.3788 0.159 Uiso 0.44(5) 1 calc GR . . C 1
O19 O 0.7369(7) 0.4222(9) 0.3207(10) 0.095(5) Uani 1 1 d . . . . .
O20 O 0.7783(5) 0.2931(12) 0.4336(6) 0.084(4) Uani 1 1 d . . . . .
H20A H 0.8055 0.3275 0.4281 0.125 Uiso 1 1 d R . . . .
H20B H 0.7956 0.2469 0.4446 0.125 Uiso 1 1 d R . . . .
O21 O 0.7857(6) 0.2764(13) 0.2468(8) 0.097(5) Uani 1 1 d . U . . .
H21A H 0.8166 0.3216 0.2656 0.146 Uiso 1 1 d R . . . .
H21B H 0.7810 0.2728 0.1780 0.146 Uiso 1 1 d R . . . .
N1 N 0.4152(5) 0.4199(6) 0.1965(7) 0.030(2) Uani 1 1 d . . . . .
N2 N 0.3260(5) 0.4713(7) 0.2623(8) 0.040(3) Uani 1 1 d . . . . .
N3 N 0.3519(5) 0.2599(6) 0.1401(7) 0.034(3) Uani 1 1 d . . . . .
N4 N 0.3731(4) 0.3065(7) 0.3124(6) 0.032(3) Uani 1 1 d . . . . .
N5 N 0.2806(5) 0.4138(8) 0.0697(9) 0.045(3) Uani 1 1 d . . . . .
N6 N 0.2440(5) 0.3273(7) 0.1858(8) 0.039(3) Uani 1 1 d . . . . .
C1 C 0.4584(5) 0.3914(7) 0.1640(8) 0.025(3) Uani 1 1 d . . . . .
H1A H 0.4508 0.3416 0.1345 0.030 Uiso 1 1 calc R . . . .
C2 C 0.5140(5) 0.4275(8) 0.1688(8) 0.028(3) Uani 1 1 d . . . . .
C3 C 0.5229(6) 0.5026(8) 0.2103(10) 0.036(3) Uani 1 1 d . . . . .
H3 H 0.5591 0.5319 0.2130 0.043 Uiso 1 1 calc R . . . .
C4 C 0.4785(6) 0.5336(9) 0.2471(9) 0.038(3) Uani 1 1 d . . . . .
H4 H 0.4850 0.5835 0.2767 0.045 Uiso 1 1 calc R . . . .
C5 C 0.4255(6) 0.4927(7) 0.2409(8) 0.027(3) Uani 1 1 d . . . . .
C6 C 0.3763(6) 0.5191(8) 0.2780(9) 0.034(3) Uani 1 1 d . . . . .
C7 C 0.3802(7) 0.5885(10) 0.3283(11) 0.049(4) Uani 1 1 d . . . . .
H7 H 0.4154 0.6216 0.3389 0.059 Uiso 1 1 calc R . . . .
C8 C 0.3323(8) 0.6080(13) 0.3621(12) 0.063(5) Uani 1 1 d . . . . .
H8 H 0.3346 0.6549 0.3969 0.076 Uiso 1 1 calc R . . . .
C9 C 0.2788(7) 0.5589(11) 0.3459(9) 0.050(4) Uani 1 1 d . . . . .
C10 C 0.2796(7) 0.4902(9) 0.2957(11) 0.045(4) Uani 1 1 d . . . . .
H10 H 0.2454 0.4553 0.2848 0.054 Uiso 1 1 calc R . . . .
C11 C 0.3432(6) 0.2402(8) 0.0519(8) 0.034(3) Uani 1 1 d . . . . .
H11A H 0.3239 0.2781 0.0071 0.040 Uiso 1 1 calc R . . . .
C12 C 0.3595(6) 0.1708(9) 0.0217(9) 0.037(3) Uani 1 1 d . . . . .
C13 C 0.3873(7) 0.1155(10) 0.0893(10) 0.048(4) Uani 1 1 d . . . . .
H13A H 0.4004 0.0662 0.0722 0.057 Uiso 1 1 calc R . . . .
C14 C 0.3959(7) 0.1326(10) 0.1811(11) 0.046(4) Uani 1 1 d . . . . .
H14 H 0.4137 0.0951 0.2273 0.055 Uiso 1 1 calc R . . . .
C15 C 0.3779(5) 0.2054(8) 0.2028(8) 0.031(3) Uani 1 1 d . . . . .
C16 C 0.3867(6) 0.2291(9) 0.2989(9) 0.033(3) Uani 1 1 d . U . . .
C17 C 0.4077(9) 0.1790(11) 0.3722(11) 0.061(5) Uani 1 1 d . . . . .
H17 H 0.4142 0.1248 0.3623 0.073 Uiso 1 1 calc R . . . .
C18 C 0.4194(9) 0.2081(12) 0.4614(11) 0.065(5) Uani 1 1 d . . . . .
H18A H 0.4349 0.1745 0.5126 0.078 Uiso 1 1 calc R . . . .
C19 C 0.4077(6) 0.2882(12) 0.4732(8) 0.046(3) Uani 1 1 d . . . . .
C20 C 0.3838(6) 0.3325(10) 0.3982(9) 0.041(3) Uani 1 1 d . . . . .
H20 H 0.3740 0.3858 0.4068 0.050 Uiso 1 1 calc R . . . .
C21 C 0.3030(8) 0.4661(10) 0.0207(10) 0.051(4) Uani 1 1 d . . . . .
H21 H 0.3436 0.4862 0.0446 0.061 Uiso 1 1 calc R . . . .
C22 C 0.2666(8) 0.4906(12) -0.0647(12) 0.061(5) Uani 1 1 d . . . . .
C23 C 0.2082(8) 0.4571(12) -0.0983(12) 0.061(5) Uani 1 1 d . U . . .
H23 H 0.1835 0.4708 -0.1580 0.073 Uiso 1 1 calc R . . . .
C24 C 0.1861(8) 0.4066(14) -0.0493(12) 0.070(6) Uani 1 1 d . . . . .
H24 H 0.1465 0.3835 -0.0734 0.084 Uiso 1 1 calc R . . . .
C25 C 0.2220(7) 0.3889(11) 0.0371(11) 0.054(4) Uani 1 1 d . . . . .
C26 C 0.2020(7) 0.3395(11) 0.1047(11) 0.054(4) Uani 1 1 d . . . . .
C27 C 0.1398(7) 0.3109(15) 0.0843(11) 0.080(8) Uani 1 1 d . . . . .
H27 H 0.1114 0.3176 0.0254 0.096 Uiso 1 1 calc R . . . .
C28 C 0.1230(7) 0.2730(16) 0.1544(12) 0.080(7) Uani 1 1 d . . . . .
H28 H 0.0814 0.2573 0.1453 0.096 Uiso 1 1 calc R . . . .
C29 C 0.1679(7) 0.2576(12) 0.2402(11) 0.069(6) Uani 1 1 d . . . . .
C30 C 0.2267(6) 0.2885(13) 0.2494(9) 0.049(3) Uani 1 1 d . . . . .
H30 H 0.2569 0.2809 0.3066 0.058 Uiso 1 1 calc R . . . .
O22 O -0.0402(9) 0.2466(15) 0.1650(18) 0.065(7) Uani 0.5 1 d . . . D 1
H22A H -0.0120 0.2097 0.2333 0.097 Uiso 0.5 1 d GR . . D 1
H22B H -0.0292 0.2021 0.1094 0.097 Uiso 0.5 1 d GR . . D 1
Na23 Na 0.9792(4) 0.4198(5) 0.1524(7) 0.100(3) Uani 1 1 d . . . . .
O27 O 0.5000 0.4976(16) 0.5000 0.071(10) Uani 0.5 2 d S T P E 2
H27A H 0.5134 0.4581 0.4749 0.106 Uiso 0.25 1 d R . . E 2
H27B H 0.4625 0.4883 0.5009 0.106 Uiso 0.25 1 d R . . E 2
P4A P 0.4277(10) 0.3103(18) 0.5960(13) 0.035(5) Uani 0.36(4) 1 d . . . B 2
O11A O 0.475(2) 0.251(4) 0.659(3) 0.081(16) Uani 0.36(4) 1 d . U . B 2
H11B H 0.4562 0.2093 0.6648 0.122 Uiso 0.36(4) 1 d R . . B 2
O10A O 0.4631(18) 0.389(2) 0.599(3) 0.061(13) Uani 0.36(4) 1 d . U . B 2
P2A P 0.2196(9) 0.5943(15) 0.3889(12) 0.039(4) Uani 0.62(5) 1 d . . . A 2
O5A O 0.2436(12) 0.5938(17) 0.4972(14) 0.047(7) Uani 0.62(5) 1 d . U . A 2
H5A H 0.2530 0.6398 0.5162 0.071 Uiso 0.62(5) 1 calc GR . . A 2
O6A O 0.1734(14) 0.531(2) 0.369(2) 0.063(8) Uani 0.62(5) 1 d . U . A 2
O4A O 0.186(2) 0.650(3) 0.352(3) 0.036(10) Uani 0.38(5) 1 d . U . A 1
O32 O 0.5182(7) 0.6688(11) 0.4610(12) 0.109(6) Uani 1 1 d . . . . .
O35 O 0.5695(9) 0.2144(10) 0.2362(11) 0.078(5) Uani 0.75 1 d . . . F 1
H35A H 0.5696 0.2465 0.1919 0.117 Uiso 0.75 1 d R . . F 1
H35B H 0.5634 0.1665 0.2152 0.117 Uiso 0.75 1 d R . . F 1
O30 O 0.9099(9) 0.289(3) 0.3346(17) 0.101(10) Uani 0.5 1 d . . . G 2
O33 O 0.4687(13) 0.6750(19) -0.006(2) 0.080(9) Uani 0.5 1 d . . . H 1
O34 O 0.4467(11) 0.6398(17) 0.040(2) 0.081(9) Uani 0.5 1 d . . . I 2
H34A H 0.4073 0.6395 0.0328 0.122 Uiso 0.5 1 d R . . I 2
H34B H 0.4579 0.5942 0.0235 0.122 Uiso 0.5 1 d R . . I 2
O36 O 0.1182(13) 0.4794(16) 0.2020(18) 0.076(8) Uani 0.5 1 d . . . J 2
H36A H 0.1416 0.4984 0.1711 0.115 Uiso 0.5 1 d R . . J 2
H36B H 0.1377 0.4806 0.2600 0.115 Uiso 0.5 1 d R . . J 2
O31 O 0.8435(10) 0.4332(18) 0.491(2) 0.089(10) Uani 0.5 1 d . U . K 2
H31A H 0.8475 0.4722 0.4559 0.134 Uiso 0.5 1 d R . . K 2
H31B H 0.8181 0.4465 0.5214 0.134 Uiso 0.5 1 d R . . K 2
O28 O 0.8955(17) 0.4608(14) 0.3512(18) 0.091(9) Uani 0.5 1 d . U . L 1
P6A P 0.1539(13) 0.197(2) 0.3348(17) 0.069(6) Uani 0.56(5) 1 d . U . C 2
O17A O 0.1441(18) 0.116(2) 0.2995(18) 0.074(10) Uani 0.56(5) 1 d . U . C 2
O18A O 0.0879(13) 0.233(3) 0.3361(19) 0.090(16) Uani 0.56(5) 1 d . . . C 2
H18B H 0.0724 0.2041 0.3684 0.135 Uiso 0.56(5) 1 d R . . C 2
O29 O 0.988(2) 0.506(2) 0.458(2) 0.131(14) Uani 0.5 1 d . U . M 2

loop_
_atom_site_aniso_label
_atom_site_aniso_U_11
_atom_site_aniso_U_22
_atom_site_aniso_U_33
_atom_site_aniso_U_23
_atom_site_aniso_U_13
_atom_site_aniso_U_12
Gd1 0.0506(4) 0.0841(6) 0.0225(3) 0.0083(4) 0.0099(3) 0.0380(5)
Ni1 0.0218(8) 0.0415(11) 0.0395(9) -0.0001(8) 0.0108(7) -0.0016(7)
P1 0.0204(14) 0.035(2) 0.0240(15) 0.0016(14) 0.0039(12) 0.0017(13)
P2 0.039(12) 0.017(12) 0.045(9) 0.003(8) 0.022(8) 0.000(7)
P3 0.061(3) 0.069(3) 0.0277(18) -0.015(2) 0.0195(18) -0.028(2)
P4 0.041(5) 0.035(7) 0.029(4) -0.005(4) 0.010(4) -0.002(4)
P5 0.067(3) 0.064(3) 0.047(2) 0.019(2) 0.026(2) 0.032(2)
P6 0.033(7) 0.051(10) 0.036(7) -0.014(7) 0.015(5) -0.024(6)
Cl1 0.084(4) 0.166(6) 0.053(3) 0.010(3) 0.037(3) 0.050(4)
O1 0.040(5) 0.037(6) 0.023(4) 0.001(4) 0.007(4) -0.012(4)
O2 0.032(5) 0.053(6) 0.030(5) -0.006(4) 0.003(4) 0.005(5)
O3 0.040(5) 0.032(6) 0.025(4) 0.002(4) 0.007(3) 0.005(4)
O4 0.041(11) 0.047(13) 0.051(10) -0.007(10) 0.015(9) 0.020(9)
O5 0.059(18) 0.07(2) 0.025(14) 0.009(15) 0.015(12) -0.006(16)
O6 0.027(19) 0.05(2) 0.08(3) -0.02(2) 0.03(2) -0.006(15)
O7 0.056(7) 0.089(9) 0.030(5) -0.014(6) 0.015(5) -0.028(6)
O8 0.084(9) 0.071(8) 0.055(7) -0.013(6) 0.041(7) -0.003(7)
O9 0.089(10) 0.106(11) 0.039(6) -0.017(7) 0.026(6) -0.043(8)
O10 0.066(14) 0.035(11) 0.045(10) -0.009(8) 0.020(10) -0.009(10)
O11 0.037(9) 0.076(19) 0.021(8) -0.009(9) 0.001(7) -0.015(10)
O12 0.056(6) 0.058(7) 0.035(5) -0.007(5) 0.024(5) -0.006(5)
O13 0.080(9) 0.068(8) 0.048(6) 0.019(6) 0.032(6) 0.043(7)
O14 0.082(9) 0.053(7) 0.071(8) 0.024(6) 0.041(7) 0.037(6)
O15 0.106(11) 0.094(10) 0.044(7) 0.011(7) 0.041(7) 0.032(9)
O16 0.099(10) 0.085(10) 0.065(8) -0.019(7) 0.038(8) -0.060(8)
O17 0.053(15) 0.064(15) 0.059(14) -0.007(11) 0.002(10) -0.010(11)
O18 0.097(18) 0.11(2) 0.102(18) -0.004(14) 0.024(12) -0.019(13)
O19 0.077(10) 0.104(12) 0.072(9) 0.023(8) -0.029(7) -0.015(9)
O20 0.065(7) 0.139(12) 0.039(5) 0.039(9) 0.003(5) 0.019(10)
O21 0.069(7) 0.181(15) 0.057(6) -0.011(10) 0.042(6) 0.007(10)
N1 0.025(5) 0.028(6) 0.036(6) -0.013(5) 0.009(5) -0.006(4)
N2 0.029(6) 0.045(7) 0.047(7) -0.001(6) 0.012(5) 0.015(6)
N3 0.024(5) 0.047(8) 0.029(5) -0.008(5) 0.004(4) -0.008(5)
N4 0.021(5) 0.048(8) 0.026(5) -0.004(5) 0.007(4) -0.007(5)
N5 0.030(6) 0.051(8) 0.059(8) 0.010(7) 0.023(6) 0.007(5)
N6 0.030(6) 0.054(7) 0.041(6) -0.006(6) 0.020(5) -0.006(5)
C1 0.025(6) 0.018(7) 0.029(6) -0.002(5) 0.002(5) -0.004(5)
C2 0.023(6) 0.035(8) 0.025(6) 0.002(5) 0.007(5) -0.001(5)
C3 0.029(7) 0.026(8) 0.053(8) -0.004(6) 0.012(6) -0.009(5)
C4 0.031(7) 0.040(8) 0.042(8) -0.023(7) 0.011(6) -0.008(6)
C5 0.029(6) 0.023(7) 0.029(6) 0.002(5) 0.007(5) 0.003(5)
C6 0.035(7) 0.035(8) 0.031(7) 0.004(6) 0.007(6) 0.016(6)
C7 0.029(7) 0.064(12) 0.049(9) -0.027(8) 0.006(7) 0.006(7)
C8 0.049(10) 0.087(14) 0.050(10) -0.028(10) 0.008(8) 0.005(10)
C9 0.054(10) 0.071(12) 0.028(7) 0.021(7) 0.016(7) 0.031(9)
C10 0.039(8) 0.043(9) 0.060(9) 0.012(8) 0.024(7) 0.013(7)
C11 0.029(7) 0.044(9) 0.027(6) -0.007(6) 0.007(5) -0.011(6)
C12 0.041(7) 0.041(9) 0.029(7) -0.010(6) 0.010(6) -0.023(6)
C13 0.040(8) 0.063(11) 0.040(8) -0.018(8) 0.012(7) -0.007(7)
C14 0.045(9) 0.049(10) 0.044(8) -0.009(8) 0.015(7) -0.001(7)
C15 0.022(6) 0.043(8) 0.027(6) -0.007(6) 0.005(5) -0.012(6)
C16 0.031(6) 0.046(8) 0.026(6) -0.006(6) 0.014(5) 0.001(6)
C17 0.077(12) 0.061(12) 0.040(9) -0.021(8) 0.010(8) 0.014(10)
C18 0.099(15) 0.065(13) 0.031(8) 0.000(8) 0.019(9) 0.017(11)
C19 0.034(6) 0.064(10) 0.041(7) -0.022(10) 0.013(5) -0.003(8)
C20 0.029(7) 0.058(9) 0.036(7) -0.016(7) 0.008(6) -0.017(6)
C21 0.056(10) 0.060(11) 0.045(8) 0.011(8) 0.029(8) 0.028(8)
C22 0.052(10) 0.089(14) 0.043(9) 0.020(9) 0.016(8) 0.028(10)
C23 0.051(9) 0.076(10) 0.044(8) 0.002(8) -0.003(7) 0.024(8)
C24 0.030(8) 0.120(18) 0.048(10) 0.024(11) -0.005(7) -0.001(9)
C25 0.034(8) 0.075(13) 0.051(9) -0.006(9) 0.008(7) 0.003(8)
C26 0.028(7) 0.087(13) 0.051(9) 0.007(9) 0.021(7) 0.003(8)
C27 0.023(7) 0.16(2) 0.053(9) -0.002(12) 0.000(6) -0.013(10)
C28 0.028(8) 0.15(2) 0.065(10) -0.022(13) 0.018(7) -0.029(11)
C29 0.046(9) 0.123(18) 0.046(9) -0.028(9) 0.025(7) -0.049(10)
C30 0.035(7) 0.073(10) 0.039(6) -0.009(10) 0.013(5) -0.010(9)
O22 0.028(11) 0.075(17) 0.085(17) 0.014(13) 0.006(11) -0.010(10)
Na23 0.081(6) 0.074(6) 0.123(7) 0.029(5) -0.005(5) 0.002(5)
O27 0.11(3) 0.012(15) 0.10(3) 0.000 0.05(2) 0.000
P4A 0.043(8) 0.046(14) 0.022(6) -0.002(7) 0.017(6) 0.008(8)
O11A 0.10(2) 0.10(3) 0.06(2) 0.01(2) 0.041(18) 0.03(2)
O10A 0.049(19) 0.06(2) 0.07(2) -0.010(17) 0.018(15) -0.032(17)
P2A 0.044(7) 0.042(11) 0.036(5) 0.008(6) 0.019(5) 0.006(6)
O5A 0.064(12) 0.039(12) 0.037(9) -0.002(8) 0.011(8) 0.008(9)
O6A 0.057(12) 0.068(14) 0.061(13) -0.001(11) 0.010(10) -0.013(10)
O4A 0.037(15) 0.033(15) 0.036(13) 0.009(11) 0.010(10) -0.004(11)
O32 0.066(9) 0.134(14) 0.119(13) -0.070(11) 0.016(8) -0.038(9)
O35 0.122(15) 0.055(10) 0.075(11) 0.020(9) 0.057(11) 0.035(10)
O30 0.034(11) 0.18(3) 0.081(16) 0.02(3) 0.012(11) -0.02(2)
O33 0.077(18) 0.08(2) 0.10(2) -0.009(17) 0.043(19) -0.020(15)
O34 0.038(14) 0.057(17) 0.14(3) -0.024(18) 0.003(15) 0.002(12)
O36 0.09(2) 0.083(19) 0.069(16) -0.014(15) 0.049(15) -0.006(15)
O31 0.025(11) 0.11(2) 0.13(2) -0.058(19) 0.010(13) 0.002(12)
O28 0.17(2) 0.031(12) 0.056(14) 0.019(11) 0.017(15) 0.003(14)
P6A 0.073(10) 0.088(13) 0.051(6) -0.005(9) 0.027(6) -0.039(9)
O17A 0.071(18) 0.09(2) 0.064(14) -0.040(13) 0.030(13) -0.044(15)
O18A 0.063(17) 0.16(4) 0.064(17) 0.04(2) 0.043(14) 0.01(2)
O29 0.140(18) 0.126(17) 0.126(18) -0.012(12) 0.036(13) 0.028(13)

loop_
_atom_type_symbol
_atom_type_description
_atom_type_scat_dispersion_real
_atom_type_scat_dispersion_imag
_atom_type_scat_source
C C 0.0033 0.0016 'International Tables Vol C Tables 4.2.6.8 and 6.1.1.4'
H H 0.0000 0.0000 'International Tables Vol C Tables 4.2.6.8 and 6.1.1.4'
Cl Cl 0.1484 0.1585 'International Tables Vol C Tables 4.2.6.8 and 6.1.1.4'
Gd Gd -0.1653 3.9035 'International Tables Vol C Tables 4.2.6.8 and 6.1.1.4'
N N 0.0061 0.0033 'International Tables Vol C Tables 4.2.6.8 and 6.1.1.4'
Na Na 0.0362 0.0249 'International Tables Vol C Tables 4.2.6.8 and 6.1.1.4'
Ni Ni 0.3393 1.1124 'International Tables Vol C Tables 4.2.6.8 and 6.1.1.4'
O O 0.0106 0.0060 'International Tables Vol C Tables 4.2.6.8 and 6.1.1.4'
P P 0.1023 0.0942 'International Tables Vol C Tables 4.2.6.8 and 6.1.1.4'

loop_
_geom_angle_atom_site_label_1
_geom_angle_atom_site_label_2
_geom_angle_atom_site_label_3
_geom_angle
_geom_angle_site_symmetry_1
_geom_angle_site_symmetry_3
O2 Gd1 O7 78.8(3) . 2_655
O2 Gd1 O19 72.8(4) . .
O2 Gd1 O20 139.9(5) . .
O2 Gd1 O21 108.8(5) . .
O2 Gd1 O4A 135.7(10) . 3_545
O4 Gd1 O2 143.8(8) 3_545 .
O4 Gd1 O7 86.2(8) 3_545 2_655
O4 Gd1 O12 84.9(8) 3_545 2_656
O4 Gd1 O19 139.7(9) 3_545 .
O4 Gd1 O20 71.4(10) 3_545 .
O4 Gd1 O21 96.2(9) 3_545 .
O7 Gd1 O19 126.7(5) 2_655 .
O7 Gd1 O20 134.6(5) 2_655 .
O7 Gd1 O21 69.7(5) 2_655 .
O7 Gd1 O4A 80.8(11) 2_655 3_545
O12 Gd1 O2 83.5(3) 2_656 .
O12 Gd1 O7 135.8(4) 2_656 2_655
O12 Gd1 O19 84.5(5) 2_656 .
O12 Gd1 O20 82.0(4) 2_656 .
O12 Gd1 O21 154.3(4) 2_656 .
O12 Gd1 O4A 84.5(11) 2_656 3_545
O19 Gd1 O20 68.7(5) . .
O19 Gd1 O4A 147.6(11) . 3_545
O20 Gd1 O4A 79.6(11) . 3_545
O21 Gd1 O19 78.1(7) . .
O21 Gd1 O20 74.1(4) . .
O21 Gd1 O4A 100.2(12) . 3_545
N1 Ni1 N3 94.6(4) . .
N2 Ni1 N1 79.3(4) . .
N2 Ni1 N3 170.4(4) . .
N4 Ni1 N1 90.9(4) . .
N4 Ni1 N2 93.4(4) . .
N4 Ni1 N3 79.2(4) . .
N4 Ni1 N5 170.9(5) . .
N4 Ni1 N6 94.0(4) . .
N5 Ni1 N1 97.0(5) . .
N5 Ni1 N2 92.4(5) . .
N5 Ni1 N3 95.8(5) . .
N5 Ni1 N6 78.4(5) . .
N6 Ni1 N1 173.7(5) . .
N6 Ni1 N2 96.4(5) . .
N6 Ni1 N3 90.3(4) . .
O1 P1 C2 108.3(6) . .
O2 P1 O1 113.5(5) . .
O2 P1 O3 112.9(5) . .
O2 P1 C2 108.7(5) . .
O3 P1 O1 106.2(5) . .
O3 P1 C2 107.0(6) . .
O5 P2 O6 112(3) . .
O5 P2 C9 105(2) . .
O5 P2 O4A 116(3) . .
O6 P2 C9 112(2) . .
O6 P2 O4A 108(3) . .
O4A P2 C9 103(2) . .
O7 P3 O8 115.3(7) . .
O7 P3 O9 113.7(8) . .
O7 P3 C12 109.5(7) . .
O8 P3 O9 105.0(8) . .
O8 P3 C12 107.6(7) . .
O9 P3 C12 105.1(6) . .
O10 P4 O11 107.7(12) . .
O10 P4 C19 109.9(11) . .
O11 P4 C19 102.6(11) . .
O12 P4 O10 116.3(11) . .
O12 P4 O11 108.6(11) . .
O12 P4 C19 110.8(9) . .
O13 P5 C22 104.8(8) . .
O14 P5 O13 111.8(8) . .
O14 P5 C22 106.9(7) . .
O15 P5 O13 106.2(7) . .
O15 P5 O14 117.1(8) . .
O15 P5 C22 109.4(9) . .
O16 P6 C29 107.2(14) . .
O17 P6 O16 105(2) . .
O17 P6 O18 116(3) . .
O17 P6 C29 110(2) . .
O18 P6 O16 110(2) . .
O18 P6 C29 108(2) . .
P1 O1 H1 109.5 . .
P1 O2 Gd1 148.3(6) . .
P2A O4 Gd1 162(2) . 3_455
P2 O6 H2 109.5 . .
P3 O7 Gd1 152.8(7) . 2_655
P3 O9 H9 109.5 . .
P4 O11 H11 109.5 . .
P4 O12 Gd1 161.4(9) . 2_656
P4A O12 Gd1 141.5(12) . 2_656
P5 O13 H13 109.5 . .
P6 O18 H18 109.5 . .
Gd1 O20 H20A 109.2 . .
Gd1 O20 H20B 109.6 . .
H20A O20 H20B 109.4 . .
Gd1 O21 H21A 116.2 . .
Gd1 O21 H21B 117.0 . .
H21A O21 H21B 101.0 . .
C1 N1 Ni1 127.5(8) . .
C1 N1 C5 118.1(10) . .
C5 N1 Ni1 114.4(8) . .
C6 N2 Ni1 115.1(9) . .
C10 N2 Ni1 124.6(11) . .
C10 N2 C6 120.1(13) . .
C11 N3 Ni1 128.2(9) . .
C15 N3 Ni1 114.9(8) . .
C15 N3 C11 116.8(12) . .
C16 N4 Ni1 114.2(8) . .
C20 N4 Ni1 127.2(11) . .
C20 N4 C16 118.5(12) . .
C21 N5 Ni1 123.8(10) . .
C25 N5 Ni1 116.8(11) . .
C25 N5 C21 119.3(14) . .
C26 N6 Ni1 114.5(9) . .
C30 N6 Ni1 127.2(9) . .
C30 N6 C26 118.2(12) . .
N1 C1 H1A 117.1 . .
N1 C1 C2 125.8(11) . .
C2 C1 H1A 117.1 . .
C1 C2 P1 121.4(10) . .
C1 C2 C3 115.6(11) . .
C3 C2 P1 122.8(10) . .
C2 C3 H3 120.1 . .
C4 C3 C2 119.8(12) . .
C4 C3 H3 120.1 . .
C3 C4 H4 119.9 . .
C5 C4 C3 120.2(12) . .
C5 C4 H4 119.9 . .
N1 C5 C6 114.9(11) . .
C4 C5 N1 120.4(11) . .
C4 C5 C6 124.8(12) . .
N2 C6 C5 116.3(12) . .
N2 C6 C7 121.1(13) . .
C7 C6 C5 122.6(13) . .
C6 C7 H7 120.7 . .
C8 C7 C6 118.6(16) . .
C8 C7 H7 120.7 . .
C7 C8 H8 119.4 . .
C7 C8 C9 121.2(17) . .
C9 C8 H8 119.4 . .
C8 C9 P2 131.8(17) . .
C8 C9 P2A 115.7(16) . .
C10 C9 P2 112.4(16) . .
C10 C9 C8 115.8(14) . .
C10 C9 P2A 128.4(17) . .
N2 C10 C9 123.1(15) . .
N2 C10 H10 118.4 . .
C9 C10 H10 118.4 . .
N3 C11 H11A 117.2 . .
N3 C11 C12 125.6(13) . .
C12 C11 H11A 117.2 . .
C11 C12 P3 123.6(11) . .
C11 C12 C13 116.1(12) . .
C13 C12 P3 120.2(11) . .
C12 C13 H13A 119.8 . .
C14 C13 C12 120.3(15) . .
C14 C13 H13A 119.8 . .
C13 C14 H14 121.1 . .
C15 C14 C13 117.9(15) . .
C15 C14 H14 121.1 . .
N3 C15 C14 123.2(12) . .
N3 C15 C16 115.3(12) . .
C14 C15 C16 121.4(13) . .
N4 C16 C15 115.9(12) . .
C17 C16 N4 120.4(12) . .
C17 C16 C15 123.7(13) . .
C16 C17 H17 120.1 . .
C16 C17 C18 119.9(16) . .
C18 C17 H17 120.1 . .
C17 C18 H18A 120.8 . .
C17 C18 C19 118.4(16) . .
C19 C18 H18A 120.8 . .
C18 C19 P4 128.6(14) . .
C18 C19 P4A 109.2(16) . .
C20 C19 P4 112.8(15) . .
C20 C19 C18 118.3(13) . .
C20 C19 P4A 132.5(18) . .
N4 C20 C19 124.3(15) . .
N4 C20 H20 117.8 . .
C19 C20 H20 117.8 . .
N5 C21 H21 120.0 . .
N5 C21 C22 120.0(17) . .
C22 C21 H21 120.0 . .
C21 C22 P5 116.9(15) . .
C21 C22 C23 117.8(17) . .
C23 C22 P5 125.3(13) . .
C22 C23 H23 119.1 . .
C24 C23 C22 121.9(15) . .
C24 C23 H23 119.1 . .
C23 C24 H24 121.0 . .
C23 C24 C25 118.0(17) . .
C25 C24 H24 121.0 . .
N5 C25 C24 122.5(17) . .
N5 C25 C26 112.5(13) . .
C24 C25 C26 124.9(15) . .
N6 C26 C25 116.6(13) . .
N6 C26 C27 122.5(14) . .
C27 C26 C25 120.8(14) . .
C26 C27 H27 121.4 . .
C28 C27 C26 117.2(14) . .
C28 C27 H27 121.4 . .
C27 C28 H28 119.8 . .
C27 C28 C29 120.5(13) . .
C29 C28 H28 119.8 . .
C28 C29 P6 119.6(14) . .
C28 C29 P6A 124.9(14) . .
C30 C29 P6 123.4(14) . .
C30 C29 C28 115.4(15) . .
C30 C29 P6A 119.7(15) . .
N6 C30 C29 126.0(13) . .
N6 C30 H30 117.0 . .
C29 C30 H30 117.0 . .
H22A O22 H22B 96.8 . .
Na23 O22 H22A 120.4 1_455 .
Na23 O22 H22B 120.2 1_455 .
H27A O27 H27B 109.5 . .
O12 P4A C19 103.5(12) . .
O11A P4A O12 119(2) . .
O11A P4A C19 115(2) . .
O10A P4A O12 111.2(19) . .
O10A P4A C19 100.3(18) . .
O10A P4A O11A 106(3) . .
P4A O11A H11B 109.6 . .
O4 P2A C9 113.1(16) . .
O4 P2A O5A 109.0(16) . .
O4 P2A O6A 118(2) . .
O5A P2A C9 108.6(13) . .
O6A P2A C9 104.3(18) . .
O6A P2A O5A 102.7(18) . .
P2A O5A H5A 109.5 . .
P2 O4A Gd1 157(3) . 3_455
H35A O35 H35B 109.5 . .
H34A O34 H34B 109.5 . .
H36A O36 H36B 109.6 . .
H31A O31 H31B 109.5 . .
O16 P6A C29 105.3(15) . .
O16 P6A O17A 119(2) . .
O16 P6A O18A 117(2) . .
O17A P6A C29 105.7(19) . .
O17A P6A O18A 108(2) . .
O18A P6A C29 99.9(18) . .
P6A O18A H18B 109.8 . .

loop_
_geom_bond_atom_site_label_1
_geom_bond_atom_site_label_2
_geom_bond_distance
_geom_bond_site_symmetry_2
Gd1 O2 2.301(9) .
Gd1 O4 2.20(3) 3_545
Gd1 O7 2.360(11) 2_655
Gd1 O12 2.290(9) 2_656
Gd1 O19 2.463(15) .
Gd1 O20 2.463(10) .
Gd1 O21 2.386(11) .
Gd1 O4A 2.55(4) 3_545
Ni1 N1 2.080(10) .
Ni1 N2 2.074(12) .
Ni1 N3 2.106(11) .
Ni1 N4 2.065(10) .
Ni1 N5 2.068(12) .
Ni1 N6 2.071(11) .
P1 O1 1.539(9) .
P1 O2 1.482(9) .
P1 O3 1.523(9) .
P1 C2 1.781(13) .
P2 O5 1.47(4) .
P2 O6 1.47(4) .
P2 C9 1.86(3) .
P2 O4A 1.48(5) .
P3 O7 1.468(13) .
P3 O8 1.524(13) .
P3 O9 1.563(13) .
P3 C12 1.795(13) .
P4 O10 1.52(2) .
P4 O11 1.58(2) .
P4 O12 1.427(14) .
P4 C19 1.828(16) .
P5 O13 1.552(12) .
P5 O14 1.488(14) .
P5 O15 1.482(13) .
P5 C22 1.84(2) .
P6 O16 1.56(3) .
P6 O17 1.53(4) .
P6 O18 1.56(6) .
P6 C29 1.69(3) .
O1 H1 0.8400 .
O4 Gd1 2.20(3) 3_455
O4 P2A 1.45(3) .
O6 H2 0.8400 .
O7 Gd1 2.360(11) 2_655
O9 H9 0.8400 .
O11 H11 0.8400 .
O12 Gd1 2.290(9) 2_656
O12 P4A 1.58(2) .
O13 H13 0.8400 .
O16 P6A 1.40(3) .
O18 H18 0.8400 .
O20 H20A 0.8705 .
O20 H20B 0.8703 .
O21 H21A 1.0241 .
O21 H21B 1.0281 .
N1 C1 1.312(15) .
N1 C5 1.396(16) .
N2 C6 1.363(18) .
N2 C10 1.334(18) .
N3 C11 1.347(16) .
N3 C15 1.339(17) .
N4 C16 1.379(18) .
N4 C20 1.337(16) .
N5 C21 1.352(19) .
N5 C25 1.34(2) .
N6 C26 1.344(19) .
N6 C30 1.325(18) .
C1 H1A 0.9500 .
C1 C2 1.384(16) .
C2 C3 1.412(19) .
C3 H3 0.9500 .
C3 C4 1.391(19) .
C4 H4 0.9500 .
C4 C5 1.366(18) .
C5 C6 1.460(18) .
C6 C7 1.40(2) .
C7 H7 0.9500 .
C7 C8 1.37(2) .
C8 H8 0.9500 .
C8 C9 1.43(3) .
C9 C10 1.40(2) .
C9 P2A 1.76(2) .
C10 H10 0.9500 .
C11 H11A 0.9500 .
C11 C12 1.35(2) .
C12 C13 1.40(2) .
C13 H13A 0.9500 .
C13 C14 1.39(2) .
C14 H14 0.9500 .
C14 C15 1.37(2) .
C15 C16 1.479(17) .
C16 C17 1.38(2) .
C17 H17 0.9500 .
C17 C18 1.40(2) .
C18 H18A 0.9500 .
C18 C19 1.41(3) .
C19 C20 1.35(2) .
C19 P4A 1.84(2) .
C20 H20 0.9500 .
C21 H21 0.9500 .
C21 C22 1.39(2) .
C22 C23 1.39(3) .
C23 H23 0.9500 .
C23 C24 1.33(3) .
C24 H24 0.9500 .
C24 C25 1.37(2) .
C25 C26 1.50(2) .
C26 C27 1.44(2) .
C27 H27 0.9500 .
C27 C28 1.40(3) .
C28 H28 0.9500 .
C28 C29 1.43(2) .
C29 C30 1.40(2) .
C29 P6A 1.87(3) .
C30 H30 0.9500 .
O22 H22A 1.2266 .
O22 H22B 1.2152 .
O22 Na23 2.99(3) 1_455
Na23 O22 2.99(3) 1_655
O27 H27A 0.8702 .
O27 H27B 0.8698 .
P4A O11A 1.57(5) .
P4A O10A 1.55(4) .
O11A H11B 0.8401 .
P2A O5A 1.59(3) .
P2A O6A 1.47(3) .
O5A H5A 0.8400 .
O4A Gd1 2.55(4) 3_455
O32 O32 1.63(3) 2_656
O35 H35A 0.8706 .
O35 H35B 0.8698 .
O33 O33 1.38(6) 2_655
O34 H34A 0.8702 .
O34 H34B 0.8702 .
O36 H36A 0.8691 .
O36 H36B 0.8686 .
O31 H31A 0.8697 .
O31 H31B 0.8701 .
P6A O17A 1.48(4) .
P6A O18A 1.62(4) .
O18A H18B 0.8401 .
O29 O29 1.25(7) 2_756

loop_
_geom_hbond_atom_site_label_D
_geom_hbond_atom_site_label_H
_geom_hbond_atom_site_label_A
_geom_hbond_distance_DH
_geom_hbond_distance_HA
_geom_hbond_distance_DA
_geom_hbond_angle_DHA
_geom_hbond_site_symmetry_A
O1 H1 O14 0.84 1.80 2.557(13) 148.5 2_655
O9 H9 Cl1 0.84 2.45 3.062(18) 130.1 4_545
O13 H13 Cl1 0.84 2.16 3.001(13) 175.4 .
O20 H20A O31 0.87 2.10 2.80(3) 137.6 .
O21 H21B Cl1 1.03 2.34 3.097(15) 129.6 3_545
O27 H27A O10A 0.87 1.82 2.67(4) 167.8 2_656
O5A H5A O16 0.84 1.76 2.55(4) 156.1 4_556
O35 H35A O2 0.87 2.51 3.15(2) 131.4 .
O35 H35A O3 0.87 2.00 2.838(18) 159.9 .
O35 H35B O8 0.87 2.30 2.94(2) 130.5 2_655
O36 H36B O6A 0.87 1.84 2.65(4) 153.7 .
O31 H31B O6A 0.87 2.17 2.82(4) 131.6 2_656
O18A H18B O32 0.84 2.21 3.01(3) 159.9 3_445

loop_
_geom_torsion_atom_site_label_1
_geom_torsion_atom_site_label_2
_geom_torsion_atom_site_label_3
_geom_torsion_atom_site_label_4
_geom_torsion
_geom_torsion_site_symmetry_1
_geom_torsion_site_symmetry_4
Gd1 O4 P2A C9 -2(7) 3_455 .
Gd1 O4 P2A O5A 119(6) 3_455 .
Gd1 O4 P2A O6A -125(6) 3_455 .
Gd1 O12 P4A C19 131.2(13) 2_656 .
Gd1 O12 P4A O11A 2(3) 2_656 .
Gd1 O12 P4A O10A -122(2) 2_656 .
Ni1 N1 C1 C2 -178.7(9) . .
Ni1 N1 C5 C4 -179.6(10) . .
Ni1 N1 C5 C6 0.4(13) . .
Ni1 N2 C6 C5 2.8(14) . .
Ni1 N2 C6 C7 -176.1(11) . .
Ni1 N2 C10 C9 176.5(10) . .
Ni1 N3 C11 C12 177.1(9) . .
Ni1 N3 C15 C14 -178.1(10) . .
Ni1 N3 C15 C16 1.3(14) . .
Ni1 N4 C16 C15 8.2(14) . .
Ni1 N4 C16 C17 -172.4(12) . .
Ni1 N4 C20 C19 175.8(10) . .
Ni1 N5 C21 C22 176.1(12) . .
Ni1 N5 C25 C24 -171.1(15) . .
Ni1 N5 C25 C26 8.0(18) . .
Ni1 N6 C26 C25 -7.7(19) . .
Ni1 N6 C26 C27 175.6(15) . .
Ni1 N6 C30 C29 -175.6(15) . .
P1 C2 C3 C4 179.0(11) . .
P2 C9 C10 N2 178.6(15) . .
P3 C12 C13 C14 -175.7(11) . .
P4 C19 C20 N4 -178.3(11) . .
P5 C22 C23 C24 -174.9(16) . .
P6 C29 C30 N6 -167.7(19) . .
O1 P1 O2 Gd1 -139.0(10) . .
O1 P1 C2 C1 114.1(10) . .
O1 P1 C2 C3 -61.4(12) . .
O2 P1 C2 C1 -122.2(10) . .
O2 P1 C2 C3 62.3(12) . .
O3 P1 O2 Gd1 -18.1(12) . .
O3 P1 C2 C1 0.0(11) . .
O3 P1 C2 C3 -175.5(10) . .
O5 P2 C9 C8 -72(3) . .
O5 P2 C9 C10 107(2) . .
O5 P2 O4A Gd1 108(7) . 3_455
O6 P2 C9 C8 166(3) . .
O6 P2 C9 C10 -14(3) . .
O6 P2 O4A Gd1 -125(6) . 3_455
O7 P3 C12 C11 14.2(13) . .
O7 P3 C12 C13 -169.2(11) . .
O8 P3 O7 Gd1 44.3(16) . 2_655
O8 P3 C12 C11 140.2(11) . .
O8 P3 C12 C13 -43.2(13) . .
O9 P3 O7 Gd1 -77.1(16) . 2_655
O9 P3 C12 C11 -108.2(13) . .
O9 P3 C12 C13 68.3(14) . .
O10 P4 O12 Gd1 -105(3) . 2_656
O10 P4 C19 C18 153.4(17) . .
O10 P4 C19 C20 -32.2(15) . .
O11 P4 O12 Gd1 16(3) . 2_656
O11 P4 C19 C18 39.0(19) . .
O11 P4 C19 C20 -146.6(12) . .
O12 P4 C19 C18 -76.7(19) . .
O12 P4 C19 C20 97.7(15) . .
O13 P5 C22 C21 -99.0(14) . .
O13 P5 C22 C23 79.4(18) . .
O14 P5 C22 C21 19.8(16) . .
O14 P5 C22 C23 -161.8(16) . .
O15 P5 C22 C21 147.5(13) . .
O15 P5 C22 C23 -34.1(19) . .
O16 P6 C29 C28 179.7(19) . .
O16 P6 C29 C30 -16(3) . .
O17 P6 C29 C28 66(3) . .
O17 P6 C29 C30 -130(2) . .
O18 P6 C29 C28 -61(3) . .
O18 P6 C29 C30 103(3) . .
N1 C1 C2 P1 -177.9(10) . .
N1 C1 C2 C3 -2.1(18) . .
N1 C5 C6 N2 -2.1(16) . .
N1 C5 C6 C7 176.8(13) . .
N2 C6 C7 C8 0(2) . .
N3 C11 C12 P3 177.2(10) . .
N3 C11 C12 C13 0.5(19) . .
N3 C15 C16 N4 -6.3(17) . .
N3 C15 C16 C17 174.3(14) . .
N4 C16 C17 C18 -5(3) . .
N5 C21 C22 P5 176.1(12) . .
N5 C21 C22 C23 -2(2) . .
N5 C25 C26 N6 0(2) . .
N5 C25 C26 C27 176.6(17) . .
N6 C26 C27 C28 3(3) . .
C1 N1 C5 C4 2.1(18) . .
C1 N1 C5 C6 -177.9(11) . .
C1 C2 C3 C4 3.3(19) . .
C2 P1 O2 Gd1 100.5(11) . .
C2 C3 C4 C5 -2(2) . .
C3 C4 C5 N1 -1(2) . .
C3 C4 C5 C6 179.2(13) . .
C4 C5 C6 N2 177.9(13) . .
C4 C5 C6 C7 -3(2) . .
C5 N1 C1 C2 -0.6(18) . .
C5 C6 C7 C8 -178.7(15) . .
C6 N2 C10 C9 1(2) . .
C6 C7 C8 C9 -1(3) . .
C7 C8 C9 P2 -179.1(18) . .
C7 C8 C9 C10 1(2) . .
C7 C8 C9 P2A -177.0(15) . .
C8 C9 C10 N2 -2(2) . .
C8 C9 P2A O4 54(2) . .
C8 C9 P2A O5A -67.0(17) . .
C8 C9 P2A O6A -175.9(18) . .
C9 P2 O4A Gd1 -7(8) . 3_455
C10 N2 C6 C5 178.5(12) . .
C10 N2 C6 C7 0(2) . .
C10 C9 P2A O4 -123.8(18) . .
C10 C9 P2A O5A 115.0(16) . .
C10 C9 P2A O6A 6(2) . .
C11 N3 C15 C14 0.7(18) . .
C11 N3 C15 C16 -180.0(11) . .
C11 C12 C13 C14 1(2) . .
C12 P3 O7 Gd1 165.8(13) . 2_655
C12 C13 C14 C15 -2(2) . .
C13 C14 C15 N3 1(2) . .
C13 C14 C15 C16 -178.5(13) . .
C14 C15 C16 N4 173.0(12) . .
C14 C15 C16 C17 -6(2) . .
C15 N3 C11 C12 -1.4(18) . .
C15 C16 C17 C18 174.8(16) . .
C16 N4 C20 C19 0.5(19) . .
C16 C17 C18 C19 2(3) . .
C17 C18 C19 P4 176.3(14) . .
C17 C18 C19 C20 2(3) . .
C17 C18 C19 P4A -179.5(16) . .
C18 C19 C20 N4 -3(2) . .
C18 C19 P4A O12 -109.8(18) . .
C18 C19 P4A O11A 22(3) . .
C18 C19 P4A O10A 135(2) . .
C19 P4 O12 Gd1 128(2) . 2_656
C20 N4 C16 C15 -175.9(11) . .
C20 N4 C16 C17 3.5(19) . .
C20 C19 P4A O12 68(2) . .
C20 C19 P4A O11A -160(3) . .
C20 C19 P4A O10A -47(2) . .
C21 N5 C25 C24 8(3) . .
C21 N5 C25 C26 -172.6(14) . .
C21 C22 C23 C24 4(3) . .
C22 C23 C24 C25 1(3) . .
C23 C24 C25 N5 -7(3) . .
C23 C24 C25 C26 173.8(18) . .
C24 C25 C26 N6 179.0(18) . .
C24 C25 C26 C27 -4(3) . .
C25 N5 C21 C22 -3(2) . .
C25 C26 C27 C28 -173(2) . .
C26 N6 C30 C29 1(3) . .
C26 C27 C28 C29 -5(3) . .
C27 C28 C29 P6 171(2) . .
C27 C28 C29 C30 5(3) . .
C27 C28 C29 P6A -173(2) . .
C28 C29 C30 N6 -2(3) . .
C28 C29 P6A O16 -166(2) . .
C28 C29 P6A O17A 67(3) . .
C28 C29 P6A O18A -45(3) . .
C30 N6 C26 C25 175.5(16) . .
C30 N6 C26 C27 -1(3) . .
C30 C29 P6A O16 16(3) . .
C30 C29 P6A O17A -111(2) . .
C30 C29 P6A O18A 137(2) . .
P4A C19 C20 N4 178.7(13) . .
P2A C9 C10 N2 176.3(14) . .
O4A P2 C9 C8 50(3) . .
O4A P2 C9 C10 -130(2) . .
P6A C29 C30 N6 175.2(19) . .
